data_7114290
loop_
_publ_author_name
'Lu, Wei'
'Mi, Bao-Xiu'
'Chan, Michael C. W.'
'Hui, Zheng'
'Zhu, Nianyong'
'Lee, Shuit-Tong'
'Che, Chi-Ming'

_publ_section_title
;
 [(C&#x2041;N&#x2041;N)Pt(C&#xE002;C)nR] (HC&#x2041;N&#x2041;N =
 6-aryl-2,2&#x2032;-bipyridine, n = 1--4, R = aryl, SiMe3) as a new class
 of light-emitting materials and their applications in
 electrophosphorescent devicesElectronic supplementary information (ESI)
 available: General experimental procedure, analytical and spectral
 characterizations, OLED fabrication and performance. See
 http://www.rsc.org/suppdata/cc/b1/b108793b/
;
_journal_issue 3
_journal_name_full 'Chemical Communications'
_journal_page_first 206
_journal_paper_doi 10.1039/b108793b
_journal_year 2002
_chemical_compound_source 'synthesis as described -# -#'
_chemical_formula_moiety 'C25 H18 N2 Pt'
_chemical_formula_structural 'PT1 C30 N2 H30'
_chemical_formula_sum 'C25 H18 N2 Pt'
_chemical_formula_weight 541.5
_chemical_name_common Platinum-compound
_chemical_name_systematic
;
?
;
_space_group_IT_number 148
_symmetry_cell_setting hexagonal
_symmetry_Int_Tables_number 148
_symmetry_space_group_name_Hall '-R 3'
_symmetry_space_group_name_H-M 'R -3 :H'
_atom_sites_solution_hydrogens geom
_atom_sites_solution_primary direct
_atom_sites_solution_secondary difmap
_audit_creation_date 2001-09-26T16:55:07-00:00
_audit_creation_method 'WinGX routine CIF_UPDATE -# -#'
_cell_angle_alpha 90
_cell_angle_beta 90
_cell_angle_gamma 120
_cell_formula_units_Z 18
_cell_length_a 34.132(3)
_cell_length_b 34.132(3)
_cell_length_c 8.6940(10)
_cell_measurement_reflns_used 0
_cell_measurement_temperature 300(2)
_cell_measurement_theta_max 0
_cell_measurement_theta_min 0
_cell_measurement_wavelength '0.71073 -# -#'
_cell_volume 8771.5(15)
_computing_cell_refinement Scalepack
_computing_data_collection MarControl
_computing_data_reduction Denzo
_computing_molecular_graphics 'Ortep-3 for Windows (Farrugia, 1997)'
_computing_publication_material 'WinGX publication routines (Farrugia, 1999)'
_computing_structure_refinement 'SHELXL-97 (Sheldrick, 1997)'
_computing_structure_solution 'SHELXS-97 (Sheldrick, 1997)'
_diffrn_ambient_temperature 300(2)
_diffrn_measured_fraction_theta_full 0.896
_diffrn_measured_fraction_theta_max 0.896
_diffrn_measurement_device_type MarResearch-IP300
_diffrn_measurement_method Imaging
_diffrn_radiation_monochromator graphite
_diffrn_radiation_probe x-ray
_diffrn_radiation_type MoK\a
_diffrn_radiation_wavelength 0.71073
_diffrn_reflns_av_unetI/netI 0.0527
_diffrn_reflns_limit_h_max 40
_diffrn_reflns_limit_h_min -40
_diffrn_reflns_limit_k_max 40
_diffrn_reflns_limit_k_min -24
_diffrn_reflns_limit_l_max 9
_diffrn_reflns_limit_l_min -9
_diffrn_reflns_number 11467
_diffrn_reflns_theta_full 25.51
_diffrn_reflns_theta_max 25.51
_diffrn_reflns_theta_min 1.19
_exptl_absorpt_coefficient_mu 7.211
_exptl_absorpt_correction_type 'None -# -#'
_exptl_crystal_colour Red
_exptl_crystal_density_diffrn 1.845
_exptl_crystal_density_method 'not measured'
_exptl_crystal_description Prism
_exptl_crystal_F_000 4680
_exptl_crystal_size_max 0.35
_exptl_crystal_size_mid 0.2
_exptl_crystal_size_min 0.2
_refine_diff_density_max 1.382
_refine_diff_density_min -1.182
_refine_diff_density_rms 0.212
_refine_ls_extinction_method none
_refine_ls_goodness_of_fit_ref 1.077
_refine_ls_hydrogen_treatment mixed
_refine_ls_matrix_type full
_refine_ls_number_parameters 253
_refine_ls_number_reflns 3260
_refine_ls_number_restraints 0
_refine_ls_restrained_S_all 1.077
_refine_ls_R_factor_all 0.0552
_refine_ls_R_factor_gt 0.0356
_refine_ls_shift/su_max 0.001
_refine_ls_shift/su_mean 0
_refine_ls_structure_factor_coef Fsqd
_refine_ls_weighting_details 'calc w=1/[\s^2^(Fo^2^)+(0.0637P)^2^+0.0000P] where P=(Fo^2^+2Fc^2^)/3'
_refine_ls_weighting_scheme calc
_refine_ls_wR_factor_gt 0.095
_refine_ls_wR_factor_ref 0.1154
_reflns_number_gt 2469
_reflns_number_total 3260
_reflns_threshold_expression >2sigma(I)
_cod_data_source_file b108793b.txt
_cod_data_source_block mar20
_cod_depositor_comments
;
The following automatic conversions were performed:

'_symmetry_cell_setting' value 'Hexagonal' changed to 'hexagonal'
according to
/usr/data/users/saulius/automatic-downloads/retrospective/RSC/lib/dictionaries/cif_core.dic
dictionary named 'cif_core.dic' version 2.4.2 from 2011-04-26.

Automatic conversion script
Id: cif_fix_values 2281 2013-09-26 08:29:07Z andrius 
;
_cod_original_cell_volume 8771.6(15)
_cod_original_sg_symbol_H-M R-3
_cod_database_code 7114290

loop_
_symmetry_equiv_pos_as_xyz
'x, y, z'
'-y, x-y, z'
'-x+y, -x, z'
'x+2/3, y+1/3, z+1/3'
'-y+2/3, x-y+1/3, z+1/3'
'-x+y+2/3, -x+1/3, z+1/3'
'x+1/3, y+2/3, z+2/3'
'-y+1/3, x-y+2/3, z+2/3'
'-x+y+1/3, -x+2/3, z+2/3'
'-x, -y, -z'
'y, -x+y, -z'
'x-y, x, -z'
'-x+2/3, -y+1/3, -z+1/3'
'y+2/3, -x+y+1/3, -z+1/3'
'x-y+2/3, x+1/3, -z+1/3'
'-x+1/3, -y+2/3, -z+2/3'
'y+1/3, -x+y+2/3, -z+2/3'
'x-y+1/3, x+2/3, -z+2/3'

loop_
_atom_site_label
_atom_site_type_symbol
_atom_site_fract_x
_atom_site_fract_y
_atom_site_fract_z
_atom_site_U_iso_or_equiv
_atom_site_adp_type
_atom_site_occupancy
_atom_site_symmetry_multiplicity
_atom_site_calc_flag
_atom_site_refinement_flags
Pt1 Pt 0.114616(10) 0.310353(11) 0.94675(3) 0.05647(16) Uani 1 1 d .
N1 N 0.1277(2) 0.3733(2) 0.9048(7) 0.0573(16) Uani 1 1 d .
N2 N 0.1716(2) 0.3478(3) 1.0870(7) 0.0651(18) Uani 1 1 d .
C25 C 0.0650(3) 0.2955(3) 0.7954(8) 0.059(2) Uani 1 1 d .
C1 C 0.0326(3) 0.2543(3) 0.7376(9) 0.067(2) Uani 1 1 d .
H1 H 0.0316 0.228 0.7714 0.081 Uiso 1 1 calc R
C2 C 0.0015(3) 0.2519(3) 0.6291(9) 0.076(2) Uani 1 1 d .
H2 H -0.0201 0.2238 0.5911 0.091 Uiso 1 1 calc R
C3 C 0.0022(3) 0.2904(4) 0.5770(11) 0.079(3) Uani 1 1 d .
H3 H -0.0191 0.2882 0.5054 0.095 Uiso 1 1 calc R
C4 C 0.0339(3) 0.3314(3) 0.6305(9) 0.068(2) Uani 1 1 d .
H4 H 0.0349 0.3575 0.5937 0.082 Uiso 1 1 calc R
C5 C 0.0650(3) 0.3347(3) 0.7403(8) 0.0576(19) Uani 1 1 d .
C6 C 0.1002(3) 0.3783(3) 0.8034(8) 0.0570(19) Uani 1 1 d .
C7 C 0.1084(3) 0.4220(3) 0.7760(10) 0.070(2) Uani 1 1 d .
H7 H 0.0896 0.4268 0.7108 0.084 Uiso 1 1 calc R
C8 C 0.1443(3) 0.4577(3) 0.8452(12) 0.083(3) Uani 1 1 d .
H8 H 0.1506 0.4869 0.8219 0.1 Uiso 1 1 calc R
C9 C 0.1715(3) 0.4516(4) 0.9493(11) 0.079(3) Uani 1 1 d .
H9 H 0.1952 0.4761 0.9991 0.095 Uiso 1 1 calc R
C10 C 0.1620(3) 0.4073(3) 0.9769(9) 0.066(2) Uani 1 1 d .
C11 C 0.1873(3) 0.3938(3) 1.0836(9) 0.066(2) Uani 1 1 d .
C12 C 0.2233(3) 0.4233(4) 1.1710(11) 0.089(3) Uani 1 1 d .
H12 H 0.2333 0.4541 1.1681 0.106 Uiso 1 1 calc R
C13 C 0.2447(4) 0.4065(5) 1.2647(12) 0.098(4) Uani 1 1 d .
H13 H 0.269 0.4261 1.3262 0.118 Uiso 1 1 calc R
C14 C 0.2298(4) 0.3612(5) 1.2657(12) 0.096(4) Uani 1 1 d .
H14 H 0.2443 0.3497 1.3262 0.116 Uiso 1 1 calc R
C15 C 0.1934(3) 0.3327(4) 1.1769(9) 0.075(2) Uani 1 1 d .
H15 H 0.1835 0.3019 1.1786 0.09 Uiso 1 1 calc R
C16 C 0.1015(3) 0.2486(3) 1.0002(9) 0.064(2) Uani 1 1 d .
C17 C 0.0974(3) 0.2141(3) 1.0466(10) 0.071(2) Uani 1 1 d .
C18 C 0.0947(3) 0.1750(3) 1.1178(10) 0.067(2) Uani 1 1 d .
C19 C 0.0586(4) 0.1319(3) 1.0988(12) 0.090(3) Uani 1 1 d .
H19 H 0.0345 0.1271 1.0362 0.108 Uiso 1 1 calc R
C20 C 0.0581(4) 0.0951(4) 1.1736(15) 0.104(4) Uani 1 1 d .
H20 H 0.0338 0.0662 1.1575 0.125 Uiso 1 1 calc R
C21 C 0.0919(5) 0.1003(4) 1.2685(15) 0.103(4) Uani 1 1 d .
C22 C 0.1270(4) 0.1426(4) 1.2872(12) 0.093(3) Uani 1 1 d .
H22 H 0.1503 0.1473 1.3538 0.112 Uiso 1 1 calc R
C23 C 0.1294(3) 0.1792(3) 1.2109(11) 0.081(3) Uani 1 1 d .
H23 H 0.1552 0.2075 1.2223 0.098 Uiso 1 1 calc R
C24 C 0.0905(5) 0.0600(4) 1.3467(17) 0.147(6) Uani 1 1 d .
H24A H 0.063 0.033 1.3195 0.22 Uiso 1 1 calc R
H24B H 0.0917 0.064 1.4562 0.22 Uiso 1 1 calc R
H24C H 0.1159 0.0573 1.314 0.22 Uiso 1 1 calc R

loop_
_atom_site_aniso_label
_atom_site_aniso_U_11
_atom_site_aniso_U_22
_atom_site_aniso_U_33
_atom_site_aniso_U_23
_atom_site_aniso_U_13
_atom_site_aniso_U_12
Pt1 0.0611(2) 0.0728(3) 0.0454(2) 0.00822(12) 0.00785(12) 0.04085(19)
N1 0.050(4) 0.077(5) 0.050(4) 0.005(3) 0.009(3) 0.036(4)
N2 0.059(4) 0.099(6) 0.043(4) 0.011(3) 0.015(3) 0.044(4)
C25 0.063(5) 0.069(5) 0.051(4) 0.003(4) 0.014(3) 0.037(4)
C1 0.071(6) 0.072(6) 0.059(5) 0.006(4) 0.007(4) 0.036(5)
C2 0.075(6) 0.079(6) 0.061(5) 0.001(4) 0.006(4) 0.029(5)
C3 0.066(6) 0.105(8) 0.065(6) 0.010(5) -0.003(4) 0.041(6)
C4 0.061(5) 0.091(7) 0.056(5) 0.020(4) 0.004(4) 0.041(5)
C5 0.064(5) 0.069(5) 0.051(4) 0.014(4) 0.015(3) 0.042(4)
C6 0.055(5) 0.070(6) 0.050(4) 0.012(4) 0.012(3) 0.035(4)
C7 0.077(6) 0.071(6) 0.072(6) 0.019(4) 0.013(4) 0.044(5)
C8 0.082(7) 0.068(6) 0.099(7) 0.019(5) 0.030(6) 0.037(6)
C9 0.067(6) 0.080(7) 0.081(6) -0.005(5) 0.013(5) 0.030(5)
C10 0.056(5) 0.079(6) 0.060(5) -0.001(4) 0.015(4) 0.031(5)
C11 0.055(5) 0.093(7) 0.047(5) -0.001(4) 0.011(4) 0.036(5)
C12 0.069(6) 0.111(9) 0.074(6) -0.017(6) -0.004(5) 0.037(6)
C13 0.061(7) 0.138(11) 0.074(7) -0.021(7) -0.004(5) 0.034(7)
C14 0.059(6) 0.182(14) 0.055(6) 0.005(7) 0.010(4) 0.066(8)
C15 0.063(6) 0.117(8) 0.051(5) 0.017(5) 0.014(4) 0.050(6)
C16 0.057(5) 0.093(7) 0.054(5) 0.004(4) 0.001(3) 0.047(5)
C17 0.081(6) 0.083(7) 0.069(5) 0.007(5) 0.003(4) 0.057(6)
C18 0.065(6) 0.068(6) 0.078(6) 0.001(4) 0.007(4) 0.042(5)
C19 0.087(7) 0.070(7) 0.116(8) -0.007(6) -0.013(6) 0.041(6)
C20 0.097(8) 0.058(7) 0.147(11) -0.006(6) 0.010(8) 0.031(6)
C21 0.120(10) 0.088(9) 0.123(10) 0.035(7) 0.028(8) 0.067(8)
C22 0.094(8) 0.106(9) 0.095(7) 0.019(6) 0.011(6) 0.062(8)
C23 0.074(6) 0.070(6) 0.103(7) 0.017(5) 0.002(5) 0.039(5)
C24 0.176(14) 0.097(10) 0.197(16) 0.055(10) 0.048(12) 0.091(10)

loop_
_atom_type_symbol
_atom_type_description
_atom_type_scat_dispersion_real
_atom_type_scat_dispersion_imag
_atom_type_scat_source
Pt Pt -1.7033 8.3905 'International Tables Vol C Tables 4.2.6.8 and 6.1.1.4'
N N 0.0061 0.0033 'International Tables Vol C Tables 4.2.6.8 and 6.1.1.4'
C C 0.0033 0.0016 'International Tables Vol C Tables 4.2.6.8 and 6.1.1.4'
H H 0 0 'International Tables Vol C Tables 4.2.6.8 and 6.1.1.4'

loop_
_geom_angle_atom_site_label_1
_geom_angle_atom_site_label_2
_geom_angle_atom_site_label_3
_geom_angle
C16 Pt1 N1 176.9(3)
C16 Pt1 C25 100.0(3)
N1 Pt1 C25 81.8(3)
C16 Pt1 N2 99.2(3)
N1 Pt1 N2 79.1(3)
C25 Pt1 N2 160.8(3)
C10 N1 C6 124.1(8)
C10 N1 Pt1 118.7(6)
C6 N1 Pt1 117.2(6)
C15 N2 C11 118.1(8)
C15 N2 Pt1 128.6(7)
C11 N2 Pt1 113.3(5)
C1 C25 C5 117.5(8)
C1 C25 Pt1 130.0(6)
C5 C25 Pt1 112.5(6)
C25 C1 C2 120.5(9)
C3 C2 C1 121.1(9)
C4 C3 C2 119.8(9)
C3 C4 C5 120.2(9)
C4 C5 C25 121.0(8)
C4 C5 C6 122.7(7)
C25 C5 C6 116.3(7)
N1 C6 C7 117.6(8)
N1 C6 C5 112.2(7)
C7 C6 C5 130.2(8)
C8 C7 C6 119.5(9)
C7 C8 C9 121.7(10)
C8 C9 C10 117.6(9)
N1 C10 C9 119.4(9)
N1 C10 C11 114.8(8)
C9 C10 C11 125.7(9)
C12 C11 N2 121.4(9)
C12 C11 C10 124.5(10)
N2 C11 C10 114.1(8)
C11 C12 C13 119.1(12)
C14 C13 C12 119.5(11)
C13 C14 C15 119.5(11)
N2 C15 C14 122.3(11)
C17 C16 Pt1 171.9(8)
C16 C17 C18 173.7(10)
C19 C18 C23 116.2(9)
C19 C18 C17 123.5(9)
C23 C18 C17 120.3(9)
C18 C19 C20 120.3(10)
C21 C20 C19 122.4(10)
C22 C21 C20 117.1(10)
C22 C21 C24 121.9(13)
C20 C21 C24 121.1(13)
C21 C22 C23 122.1(11)
C22 C23 C18 121.9(10)

loop_
_geom_bond_atom_site_label_1
_geom_bond_atom_site_label_2
_geom_bond_distance
Pt1 C16 1.978(10)
Pt1 N1 1.997(7)
Pt1 C25 2.000(8)
Pt1 N2 2.101(7)
N1 C10 1.324(11)
N1 C6 1.361(10)
N2 C15 1.349(10)
N2 C11 1.383(11)
C25 C1 1.377(12)
C25 C5 1.419(11)
C1 C2 1.392(12)
C2 C3 1.380(14)
C3 C4 1.354(13)
C4 C5 1.390(11)
C5 C6 1.474(12)
C6 C7 1.393(11)
C7 C8 1.361(13)
C8 C9 1.385(13)
C9 C10 1.401(13)
C10 C11 1.489(12)
C11 C12 1.364(13)
C12 C13 1.395(15)
C13 C14 1.367(16)
C14 C15 1.370(17)
C16 C17 1.185(12)
C17 C18 1.431(12)
C18 C19 1.377(13)
C18 C23 1.384(12)
C19 C20 1.407(15)
C20 C21 1.355(16)
C21 C22 1.348(16)
C21 C24 1.515(14)
C22 C23 1.378(13)
